data_7154899
loop_
_publ_author_name
'Muthusamy, Sengodagounder'
'Kumar, Singaravelan Ganesh'

_publ_section_title
;
 Copper(i) catalyzed diastereoselective multicomponent synthesis of
 spiroindolo-pyrrolidines/-imidazolidines/-triazolidines from diazoamides
 via azomethine ylides.
;
_journal_issue 7
_journal_name_full 'Organic &amp; biomolecular chemistry'
_journal_page_first 2228
_journal_page_last 2240
_journal_paper_doi 10.1039/c5ob02322j
_journal_volume 14
_journal_year 2016
_chemical_formula_moiety '0.5(C32 H24 Br N3 O3)'
_chemical_formula_sum 'C32 H24 Br N3 O3'
_chemical_formula_weight 578.44
_chemical_melting_point 431
_chemical_name_systematic spiroindolopyrrole
_space_group_crystal_system triclinic
_space_group_IT_number 2
_space_group_name_Hall '-P 1'
_space_group_name_H-M_alt 'P -1'
_symmetry_space_group_name_Hall '-P 1'
_symmetry_space_group_name_H-M 'P -1'
_atom_sites_solution_hydrogens geom
_atom_sites_solution_primary direct
_atom_sites_solution_secondary difmap
_audit_creation_date 2012-12-14
_audit_creation_method
;
  Olex2 1.1
  (compiled 2011.11.01 svn.r2039, GUI svn.r3906)
;
_audit_update_record
;
2015-10-20 deposited with the CCDC.
2016-01-11 downloaded from the CCDC.
;
_cell_angle_alpha 113.744(6)
_cell_angle_beta 93.929(5)
_cell_angle_gamma 90.612(7)
_cell_formula_units_Z 2
_cell_length_a 9.6198(8)
_cell_length_b 11.1689(9)
_cell_length_c 13.4682(6)
_cell_measurement_reflns_used 1990
_cell_measurement_temperature 251(18)
_cell_measurement_theta_max 29.2205
_cell_measurement_theta_min 2.5830
_cell_volume 1320.30(18)
_computing_cell_refinement
;
CrysAlisPro, Agilent Technologies,
Version 1.171.36.20 (release 27-06-2012 CrysAlis171 .NET)
(compiled Jul 11 2012,15:38:31)
;
_computing_data_collection
;
CrysAlisPro, Agilent Technologies,
Version 1.171.36.20 (release 27-06-2012 CrysAlis171 .NET)
(compiled Jul 11 2012,15:38:31)
;
_computing_data_reduction
;
CrysAlisPro, Agilent Technologies,
Version 1.171.36.20 (release 27-06-2012 CrysAlis171 .NET)
(compiled Jul 11 2012,15:38:31)
;
_computing_molecular_graphics
;
O. V. Dolomanov, L. J. Bourhis, R. J. Gildea, J. A. K. Howard and H. Puschmann,
OLEX2: a complete structure solution, refinement and analysis program.
J. Appl. Cryst. (2009). 42, 339-341.
;
_computing_publication_material
;
O. V. Dolomanov, L. J. Bourhis, R. J. Gildea, J. A. K. Howard and H. Puschmann,
OLEX2: a complete structure solution, refinement and analysis program.
J. Appl. Cryst. (2009). 42, 339-341.
;
_computing_structure_refinement
;
SHELXL, G.M. Sheldrick, Acta Cryst.
2008). A64, 112-122
;
_computing_structure_solution
;
olex2.solve (L.J. Bourhis, O.V. Dolomanov, R.J. Gildea, J.A.K. Howard,
H. Puschmann, in preparation, 2011)
;
_diffrn_ambient_temperature 251(18)
_diffrn_detector_area_resol_mean 15.9821
_diffrn_measured_fraction_theta_full 0.972
_diffrn_measured_fraction_theta_max 0.972
_diffrn_measurement_details
;
  1 omega  -18.00   25.00   1.0000   13.0900
omega____ theta____ kappa____ phi______ frames
    -      -17.3397  -99.0000  -30.0000 43

  2 omega  -20.00   15.00   1.0000   13.0900
omega____ theta____ kappa____ phi______ frames
    -      -17.3397  -99.0000 -180.0000 35

  3 omega  -88.00  -60.00   1.0000   13.0900
omega____ theta____ kappa____ phi______ frames
    -      -17.3397 -179.0000 -150.0000 28

  4 omega  -46.00   76.00   1.0000   13.0900
omega____ theta____ kappa____ phi______ frames
    -       18.9803    0.0000    0.0000 122

  5 omega  -90.00  -47.00   1.0000   13.0900
omega____ theta____ kappa____ phi______ frames
    -      -17.3397  -37.0000   60.0000 43
;
_diffrn_measurement_device_type 'Xcalibur, Eos'
_diffrn_measurement_method '\w scans'
_diffrn_orient_matrix_UB_11 -0.0501839000
_diffrn_orient_matrix_UB_12 0.0482875000
_diffrn_orient_matrix_UB_13 0.0072354000
_diffrn_orient_matrix_UB_21 -0.0528061000
_diffrn_orient_matrix_UB_22 -0.0444515000
_diffrn_orient_matrix_UB_23 0.0006154000
_diffrn_orient_matrix_UB_31 0.0128416000
_diffrn_orient_matrix_UB_32 0.0226792000
_diffrn_orient_matrix_UB_33 0.0572590000
_diffrn_radiation_monochromator graphite
_diffrn_radiation_type 'Mo K\a'
_diffrn_radiation_wavelength 0.7107
_diffrn_reflns_av_R_equivalents 0.0303
_diffrn_reflns_av_unetI/netI 0.0672
_diffrn_reflns_limit_h_max 11
_diffrn_reflns_limit_h_min -12
_diffrn_reflns_limit_k_max 13
_diffrn_reflns_limit_k_min -14
_diffrn_reflns_limit_l_max 14
_diffrn_reflns_limit_l_min -18
_diffrn_reflns_number 7527
_diffrn_reflns_theta_full 29.29
_diffrn_reflns_theta_max 29.29
_diffrn_reflns_theta_min 2.59
_diffrn_source 'Enhance (Mo) X-ray Source'
_diffrn_source_current n/a
_diffrn_source_voltage n/a
_exptl_absorpt_coefficient_mu 1.596
_exptl_absorpt_correction_T_max 1.00000
_exptl_absorpt_correction_T_min 0.57804
_exptl_absorpt_correction_type multi-scan
_exptl_absorpt_process_details
;
CrysAlisPro, Agilent Technologies,
Version 1.171.36.20 (release 27-06-2012 CrysAlis171 .NET)
(compiled Jul 11 2012,15:38:31)
Empirical absorption correction using spherical harmonics,
 implemented in SCALE3 ABSPACK scaling algorithm.
;
_exptl_crystal_colour colourless
_exptl_crystal_density_diffrn 1.455
_exptl_crystal_density_method 'not measured'
_exptl_crystal_description diamond
_exptl_crystal_F_000 592
_exptl_crystal_recrystallization_method 'Re-crystallisation from solvent: '
_exptl_crystal_size_max 0.31
_exptl_crystal_size_mid 0.22
_exptl_crystal_size_min 0.14
_refine_diff_density_max 0.398
_refine_diff_density_min -0.550
_refine_diff_density_rms 0.055
_refine_ls_extinction_method none
_refine_ls_goodness_of_fit_ref 0.883
_refine_ls_hydrogen_treatment mixed
_refine_ls_matrix_type full
_refine_ls_number_parameters 353
_refine_ls_number_reflns 4868
_refine_ls_number_restraints 0
_refine_ls_restrained_S_all 0.883
_refine_ls_R_factor_all 0.0877
_refine_ls_R_factor_gt 0.0513
_refine_ls_shift/su_max 0.000
_refine_ls_shift/su_mean 0.000
_refine_ls_structure_factor_coef Fsqd
_refine_ls_weighting_details 'calc w=1/[\s^2^(Fo^2^)+(0.1000P)^2^+0.0000P] where P=(Fo^2^+2Fc^2^)/3'
_refine_ls_weighting_scheme calc
_refine_ls_wR_factor_gt 0.1299
_refine_ls_wR_factor_ref 0.1620
_reflns_number_gt 3260
_reflns_number_total 4868
_reflns_threshold_expression >2sigma(I)
_cod_data_source_file c5ob02322j2.cif
_cod_data_source_block spiroindolopyrrole
_cod_depositor_comments 'Adding full bibliography for 7154899--7154900.cif.'
_cod_original_cell_volume 1320.30(16)
_cod_database_code 7154899
_chemical_oxdiff_formula 'C32 H24 Br1 N3 O3'
_chemical_oxdiff_usercomment '264 K, COLORLESS, PLATE'
_reflns_odcompleteness_completeness 81.35
_reflns_odcompleteness_iscentric 1
_reflns_odcompleteness_theta 26.32

loop_
_space_group_symop_id
_space_group_symop_operation_xyz
1 'x, y, z'
2 '-x, -y, -z'

loop_
_atom_site_label
_atom_site_type_symbol
_atom_site_fract_x
_atom_site_fract_y
_atom_site_fract_z
_atom_site_U_iso_or_equiv
_atom_site_adp_type
_atom_site_occupancy
_atom_site_symmetry_multiplicity
_atom_site_calc_flag
_atom_site_refinement_flags
Br1 Br 0.14676(5) 0.89210(5) 0.45844(4) 0.0632(2) Uani 1 1 d .
O2 O 0.8960(3) 0.2820(3) 0.1904(2) 0.0455(7) Uani 1 1 d .
O3 O 0.5774(3) 0.3810(3) 0.15951(19) 0.0386(7) Uani 1 1 d .
N4 N 0.6939(3) 0.6607(3) 0.2785(2) 0.0257(7) Uani 1 1 d .
C5 C 0.8729(3) 0.5121(3) 0.2254(2) 0.0264(8) Uani 1 1 d .
H5 H 0.9590 0.5473 0.2723 0.032 Uiso 1 1 calc R
N6 N 0.6076(3) 0.3957(3) 0.3340(2) 0.0328(8) Uani 1 1 d .
N7 N 0.8630(3) 0.3469(3) 0.0482(2) 0.0296(7) Uani 1 1 d .
C8 C 0.8510(3) 0.5751(3) 0.1437(2) 0.0267(8) Uani 1 1 d .
H8 H 0.9267 0.6390 0.1530 0.032 Uiso 1 1 calc R
C9 C 0.6939(4) 0.4703(4) 0.4291(3) 0.0311(9) Uani 1 1 d .
C10 C 0.8812(4) 0.3670(4) 0.1583(3) 0.0316(9) Uani 1 1 d .
O11 O 0.8319(3) 0.4669(3) -0.05431(19) 0.0413(7) Uani 1 1 d .
C12 C 0.7030(3) 0.7668(4) 0.1480(3) 0.0272(8) Uani 1 1 d .
C13 C 0.6335(3) 0.4304(3) 0.2515(3) 0.0280(8) Uani 1 1 d .
C14 C 0.7092(3) 0.6411(3) 0.1647(2) 0.0257(8) Uani 1 1 d .
H14 H 0.6354 0.5794 0.1172 0.031 Uiso 1 1 calc R
C15 C 0.7027(5) 0.4598(4) 0.5274(3) 0.0434(10) Uani 1 1 d .
H15 H 0.6475 0.3989 0.5395 0.052 Uiso 1 1 calc R
C16 C 0.5606(4) 0.7979(4) 0.4272(3) 0.0312(9) Uani 1 1 d .
H16 H 0.6438 0.8227 0.4710 0.037 Uiso 1 1 calc R
C17 C 0.5146(4) 0.2867(4) 0.3214(3) 0.0456(11) Uani 1 1 d .
H17A H 0.5685 0.2145 0.3204 0.068 Uiso 1 1 calc R
H17B H 0.4573 0.2608 0.2543 0.068 Uiso 1 1 calc R
H17C H 0.4564 0.3126 0.3811 0.068 Uiso 1 1 calc R
C18 C 0.7470(4) 0.9987(4) 0.2124(3) 0.0439(11) Uani 1 1 d .
H18 H 0.7778 1.0780 0.2682 0.053 Uiso 1 1 calc R
C19 C 0.3132(4) 0.7246(4) 0.2977(3) 0.0399(10) Uani 1 1 d .
H19 H 0.2297 0.6999 0.2543 0.048 Uiso 1 1 calc R
C20 C 0.4364(4) 0.6707(4) 0.2563(3) 0.0354(9) Uani 1 1 d .
H20 H 0.4350 0.6087 0.1850 0.043 Uiso 1 1 calc R
C21 C 0.7500(4) 0.8859(4) 0.2304(3) 0.0351(9) Uani 1 1 d .
H21 H 0.7836 0.8893 0.2979 0.042 Uiso 1 1 calc R
C22 C 0.8678(4) 0.6444(4) 0.4904(3) 0.0368(10) Uani 1 1 d .
H22 H 0.9230 0.7052 0.4782 0.044 Uiso 1 1 calc R
C23 C 0.5620(3) 0.7080(3) 0.3199(2) 0.0243(8) Uani 1 1 d .
C24 C 0.6539(4) 0.7641(4) 0.0488(3) 0.0356(10) Uani 1 1 d .
H24 H 0.6219 0.6853 -0.0071 0.043 Uiso 1 1 calc R
C25 C 0.6776(5) 0.0601(4) -0.1663(3) 0.0522(12) Uani 1 1 d .
H25 H 0.5876 0.0365 -0.1995 0.063 Uiso 1 1 calc R
C26 C 0.4379(4) 0.8512(4) 0.4698(3) 0.0348(9) Uani 1 1 d .
H26 H 0.4379 0.9105 0.5420 0.042 Uiso 1 1 calc R
C27 C 0.7737(4) 0.5620(3) 0.4102(2) 0.0274(8) Uani 1 1 d .
C28 C 0.8788(4) 0.6347(5) 0.5913(3) 0.0448(11) Uani 1 1 d .
H28 H 0.9414 0.6899 0.6471 0.054 Uiso 1 1 calc R
C29 C 0.7974(5) 0.5441(5) 0.6075(3) 0.0471(11) Uani 1 1 d .
H29 H 0.8061 0.5389 0.6749 0.057 Uiso 1 1 calc R
C30 C 0.6991(4) 0.9954(5) 0.1127(4) 0.0504(12) Uani 1 1 d .
H30 H 0.6987 1.0716 0.1004 0.060 Uiso 1 1 calc R
C31 C 0.9420(4) 0.1322(5) -0.0675(4) 0.0574(13) Uani 1 1 d .
H31 H 1.0323 0.1572 -0.0354 0.069 Uiso 1 1 calc R
C32 C 0.8388(4) 0.2177(3) -0.0374(3) 0.0308(9) Uani 1 1 d .
C33 C 0.6519(5) 0.8779(5) 0.0317(3) 0.0499(12) Uani 1 1 d .
H33 H 0.6182 0.8750 -0.0357 0.060 Uiso 1 1 calc R
C34 C 0.7805(5) -0.0267(5) -0.1982(4) 0.0597(14) Uani 1 1 d .
H34 H 0.7616 -0.1085 -0.2548 0.072 Uiso 1 1 calc R
C35 C 0.8478(3) 0.4615(4) 0.0332(3) 0.0296(8) Uani 1 1 d .
C36 C 0.7431(3) 0.5458(3) 0.2939(2) 0.0258(8) Uani 1 1 d .
C38 C 0.3154(4) 0.8149(4) 0.4034(3) 0.0345(9) Uani 1 1 d .
C39 C 0.9123(5) 0.0061(5) -0.1471(4) 0.0728(17) Uani 1 1 d .
H39 H 0.9812 -0.0552 -0.1653 0.087 Uiso 1 1 calc R
C1 C 0.7060(4) 0.1826(4) -0.0854(3) 0.0415(10) Uani 1 1 d .
H1 H 0.6353 0.2415 -0.0631 0.050 Uiso 1 1 calc R

loop_
_atom_site_aniso_label
_atom_site_aniso_U_11
_atom_site_aniso_U_22
_atom_site_aniso_U_33
_atom_site_aniso_U_23
_atom_site_aniso_U_13
_atom_site_aniso_U_12
Br1 0.0460(3) 0.0620(4) 0.0780(4) 0.0206(3) 0.0292(2) 0.0157(2)
O2 0.0640(19) 0.0323(17) 0.0418(15) 0.0177(13) -0.0048(13) 0.0138(15)
O3 0.0397(14) 0.0361(16) 0.0351(13) 0.0114(12) -0.0097(11) -0.0076(13)
N4 0.0279(14) 0.0264(17) 0.0274(14) 0.0156(12) 0.0017(11) 0.0028(13)
C5 0.0252(16) 0.025(2) 0.0266(16) 0.0090(14) -0.0018(12) 0.0034(15)
N6 0.0373(17) 0.0267(17) 0.0370(16) 0.0162(14) 0.0006(12) -0.0021(15)
N7 0.0303(15) 0.0267(17) 0.0323(15) 0.0123(13) 0.0038(11) 0.0036(14)
C8 0.0266(16) 0.0204(19) 0.0317(17) 0.0090(14) 0.0023(13) 0.0002(15)
C9 0.0382(19) 0.028(2) 0.0300(18) 0.0138(16) 0.0036(14) 0.0068(17)
C10 0.0311(18) 0.029(2) 0.036(2) 0.0152(17) 0.0005(14) 0.0081(17)
O11 0.0579(17) 0.0367(17) 0.0339(14) 0.0178(12) 0.0100(12) 0.0095(14)
C12 0.0217(16) 0.029(2) 0.0356(18) 0.0179(16) 0.0048(13) 0.0055(15)
C13 0.0263(17) 0.0190(19) 0.0352(19) 0.0081(15) -0.0027(13) 0.0028(15)
C14 0.0272(16) 0.025(2) 0.0262(16) 0.0118(14) 0.0028(12) -0.0005(15)
C15 0.056(3) 0.039(2) 0.046(2) 0.028(2) 0.0101(18) 0.011(2)
C16 0.0387(19) 0.024(2) 0.0335(18) 0.0140(15) 0.0044(14) 0.0004(17)
C17 0.050(2) 0.031(2) 0.057(2) 0.0180(19) 0.0104(19) -0.006(2)
C18 0.043(2) 0.031(2) 0.059(3) 0.019(2) 0.0073(18) 0.0021(19)
C19 0.0295(18) 0.051(3) 0.042(2) 0.0206(19) 0.0036(15) 0.0032(19)
C20 0.0344(19) 0.041(2) 0.0298(18) 0.0126(17) 0.0023(14) 0.0031(18)
C21 0.042(2) 0.030(2) 0.0378(19) 0.0181(17) 0.0059(15) 0.0016(19)
C22 0.037(2) 0.036(2) 0.0345(19) 0.0122(17) -0.0069(15) -0.0004(18)
C23 0.0263(16) 0.0207(18) 0.0300(17) 0.0139(14) 0.0048(13) 0.0058(15)
C24 0.038(2) 0.041(2) 0.0339(19) 0.0222(18) -0.0010(15) 0.0022(19)
C25 0.049(3) 0.039(3) 0.058(3) 0.011(2) -0.010(2) -0.009(2)
C26 0.048(2) 0.023(2) 0.0351(19) 0.0120(16) 0.0137(16) 0.0043(17)
C27 0.0343(18) 0.0232(19) 0.0252(16) 0.0107(14) -0.0012(13) 0.0044(16)
C28 0.048(2) 0.050(3) 0.0300(19) 0.0116(19) -0.0099(16) 0.013(2)
C29 0.060(3) 0.055(3) 0.031(2) 0.021(2) 0.0016(18) 0.019(2)
C30 0.047(2) 0.044(3) 0.078(3) 0.041(2) 0.014(2) 0.013(2)
C31 0.034(2) 0.040(3) 0.081(3) 0.005(2) 0.008(2) 0.007(2)
C32 0.0351(19) 0.0229(19) 0.0335(18) 0.0095(15) 0.0090(14) 0.0015(16)
C33 0.050(2) 0.064(3) 0.053(2) 0.041(2) -0.0011(19) 0.007(2)
C34 0.061(3) 0.037(3) 0.059(3) -0.005(2) 0.018(2) -0.012(2)
C35 0.0273(17) 0.029(2) 0.0348(19) 0.0144(16) 0.0079(13) 0.0032(16)
C36 0.0268(16) 0.0240(19) 0.0279(16) 0.0128(15) -0.0038(13) 0.0008(15)
C38 0.0354(19) 0.032(2) 0.044(2) 0.0206(18) 0.0189(15) 0.0105(18)
C39 0.050(3) 0.035(3) 0.104(4) -0.006(3) 0.024(3) 0.009(2)
C1 0.038(2) 0.033(2) 0.049(2) 0.0115(19) -0.0012(16) 0.0075(19)

loop_
_atom_type_symbol
_atom_type_description
_atom_type_scat_dispersion_real
_atom_type_scat_dispersion_imag
_atom_type_scat_source
C C 0.0033 0.0016 'International Tables Vol C Tables 4.2.6.8 and 6.1.1.4'
H H 0.0000 0.0000 'International Tables Vol C Tables 4.2.6.8 and 6.1.1.4'
N N 0.0061 0.0033 'International Tables Vol C Tables 4.2.6.8 and 6.1.1.4'
O O 0.0106 0.0060 'International Tables Vol C Tables 4.2.6.8 and 6.1.1.4'
Br Br -0.2901 2.4595 'International Tables Vol C Tables 4.2.6.8 and 6.1.1.4'

loop_
_geom_angle_atom_site_label_1
_geom_angle_atom_site_label_2
_geom_angle_atom_site_label_3
_geom_angle
C23 N4 C14 115.8(3)
C23 N4 C36 116.5(2)
C36 N4 C14 108.7(3)
C8 C5 C36 105.8(3)
C10 C5 C8 105.9(3)
C10 C5 C36 112.7(3)
C9 N6 C17 125.2(3)
C13 N6 C9 111.0(3)
C13 N6 C17 123.5(3)
C10 N7 C32 121.8(3)
C35 N7 C10 113.3(3)
C35 N7 C32 124.1(3)
C5 C8 C14 106.1(2)
C35 C8 C5 104.6(3)
C35 C8 C14 112.2(3)
C15 C9 N6 128.3(3)
C15 C9 C27 122.3(3)
C27 C9 N6 109.4(3)
O2 C10 C5 127.6(3)
O2 C10 N7 124.9(3)
N7 C10 C5 107.4(3)
C21 C12 C14 121.3(3)
C24 C12 C14 119.9(3)
C24 C12 C21 118.8(4)
O3 C13 N6 125.6(3)
O3 C13 C36 125.5(3)
N6 C13 C36 108.9(3)
N4 C14 C8 101.8(3)
N4 C14 C12 112.9(3)
C12 C14 C8 114.3(2)
C9 C15 C29 116.9(4)
C26 C16 C23 121.2(3)
C30 C18 C21 120.7(4)
C38 C19 C20 119.4(3)
C19 C20 C23 120.8(3)
C18 C21 C12 120.3(3)
C27 C22 C28 118.4(3)
C16 C23 N4 118.7(3)
C20 C23 N4 122.8(3)
C20 C23 C16 118.5(3)
C12 C24 C33 120.3(4)
C34 C25 C1 120.2(4)
C38 C26 C16 118.8(3)
C9 C27 C36 109.4(3)
C22 C27 C9 120.1(3)
C22 C27 C36 130.4(3)
C29 C28 C22 120.0(3)
C28 C29 C15 122.3(4)
C33 C30 C18 118.9(4)
C32 C31 C39 119.6(4)
C31 C32 N7 121.6(3)
C31 C32 C1 120.7(3)
C1 C32 N7 117.7(3)
C30 C33 C24 120.9(4)
C25 C34 C39 120.1(4)
N7 C35 C8 108.7(3)
O11 C35 N7 124.4(3)
O11 C35 C8 126.9(3)
N4 C36 C5 101.8(3)
N4 C36 C13 112.8(3)
N4 C36 C27 116.3(3)
C13 C36 C5 111.2(3)
C27 C36 C5 113.9(3)
C27 C36 C13 101.2(3)
C19 C38 Br1 119.2(3)
C19 C38 C26 121.2(3)
C26 C38 Br1 119.6(3)
C34 C39 C31 119.4(5)
C32 C1 C25 119.8(4)

loop_
_geom_bond_atom_site_label_1
_geom_bond_atom_site_label_2
_geom_bond_distance
Br1 C38 1.898(4)
O2 C10 1.198(4)
O3 C13 1.218(4)
N4 C14 1.476(4)
N4 C23 1.440(4)
N4 C36 1.460(5)
C5 C8 1.532(5)
C5 C10 1.511(5)
C5 C36 1.562(4)
N6 C9 1.415(4)
N6 C13 1.353(4)
N6 C17 1.449(4)
N7 C10 1.405(4)
N7 C32 1.444(4)
N7 C35 1.381(5)
C8 C14 1.545(5)
C8 C35 1.516(4)
C9 C15 1.372(5)
C9 C27 1.387(5)
O11 C35 1.204(4)
C12 C14 1.510(5)
C12 C21 1.391(5)
C12 C24 1.375(5)
C13 C36 1.548(4)
C15 C29 1.382(6)
C16 C23 1.389(4)
C16 C26 1.382(5)
C18 C21 1.376(5)
C18 C30 1.375(6)
C19 C20 1.383(5)
C19 C38 1.373(5)
C20 C23 1.389(5)
C22 C27 1.371(5)
C22 C28 1.403(5)
C24 C33 1.380(6)
C25 C34 1.360(6)
C25 C1 1.373(5)
C26 C38 1.381(5)
C27 C36 1.510(5)
C28 C29 1.368(6)
C30 C33 1.373(6)
C31 C32 1.351(6)
C31 C39 1.396(6)
C32 C1 1.370(5)
C34 C39 1.372(7)
